data_2009811
loop_
_publ_author_name
'Fester, A.'
'Bensch, W'
'Tr\"omel, M.'

_publ_section_title
;
 Dipotassium bis(oxalato)oxotitanate(IV) dihydrate
;
_journal_issue 6
_journal_name_full 'Acta Crystallographica Section C'
_journal_page_first 850
_journal_page_last 852
_journal_paper_doi 10.1107/S0108270193006493
_journal_volume 50
_journal_year 1994
_chemical_formula_moiety 'K2 [Ti O (C2 O4 )2] , 2H2 O'
_chemical_formula_sum 'C4 H4 K2 O11 Ti'
_chemical_formula_weight 354.17
_space_group_IT_number 2
_symmetry_cell_setting triclinic
_symmetry_space_group_name_Hall '-P 1'
_symmetry_space_group_name_H-M 'P -1'
_atom_type_scat_source IntTabIV
_cell_angle_alpha 68.37(3)
_cell_angle_beta 84.90(3)
_cell_angle_gamma 76.24(3)
_cell_formula_units_Z 4
_cell_length_a 9.830(2)
_cell_length_b 11.098(2)
_cell_length_c 11.746(2)
_cell_measurement_reflns_used 25
_cell_measurement_temperature 273
_cell_measurement_theta_max 30
_cell_measurement_theta_min 10
_cell_volume 1157.0(5)
_diffrn_measurement_device 'Stoe AEDII'
_diffrn_measurement_method \w
_diffrn_radiation_type MoK\a
_diffrn_radiation_wavelength 0.7107
_diffrn_reflns_av_R_equivalents 0.0124
_diffrn_reflns_limit_h_max 14
_diffrn_reflns_limit_h_min -2
_diffrn_reflns_limit_k_max 16
_diffrn_reflns_limit_k_min -16
_diffrn_reflns_limit_l_max 16
_diffrn_reflns_limit_l_min -16
_diffrn_reflns_number 7112
_diffrn_reflns_theta_max 30
_diffrn_standards_decay_% 'no decay'
_diffrn_standards_interval_time 60
_diffrn_standards_number 3
_exptl_absorpt_coefficient_mu 1.50
_exptl_absorpt_correction_type none
_exptl_crystal_colour colorless
_exptl_crystal_density_diffrn 2.033
_exptl_crystal_density_meas 2.04
_exptl_crystal_description prism
_exptl_crystal_size_max 0.3
_exptl_crystal_size_mid 0.3
_exptl_crystal_size_min 0.2
_refine_diff_density_max 1.12
_refine_diff_density_min -1.40
_refine_ls_extinction_method none
_refine_ls_goodness_of_fit_obs 2.6595
_refine_ls_hydrogen_treatment noref
_refine_ls_number_parameters 335
_refine_ls_number_reflns 4469
_refine_ls_R_factor_obs 0.0541
_refine_ls_shift/esd_max 0.001
_refine_ls_structure_factor_coef F
_refine_ls_weighting_details 'w = 1/[\s^2^(F)+0.0004F^2^]'
_refine_ls_weighting_scheme calc
_refine_ls_wR_factor_obs 0.0796
_reflns_number_observed 4469
_reflns_number_total 6748
_reflns_observed_criterion I>3\s(I)
_cod_data_source_file sh1038.cif
_cod_data_source_block sh1038_structure_1_of_1
_cod_depositor_comments
;
The following automatic conversions were performed:

'_refine_ls_weighting_scheme' value '1/[\s^2^(F)+0.0004F^2^]' was
changed to 'calc'. New tag '_refine_ls_weighting_details' was
created. The value of the new tag was set to 'w =
1/[\s^2^(F)+0.0004F^2^]'.

Automatic conversion script
Id: cif_fix_values 3143 2015-03-26 13:38:13Z robertas 
;
_cod_original_cell_volume 1156.99
_cod_original_formula_sum 'C4 H4 K2 O11 Ti1'
_cod_database_code 2009811

loop_
_symmetry_equiv_pos_as_xyz
x,y,z
-x,-y,-z

loop_
_atom_site_label
_atom_site_fract_x
_atom_site_fract_y
_atom_site_fract_z
_atom_site_U_iso_or_equiv
_atom_site_occupancy
Ti1 .04120(10) .39920(10) .21840(10) .0200(10) 1
Ti2 .16700(10) .30310(10) -.03440(10) .0210(10) 1
K1 -.41740(10) .13050(10) .54970(10) .0330(10) 1
K2 .5000 .5000 .5000 .0350(10) 0.5
K3 .21400(10) .06060(10) -.29340(10) .0500(10) 1
K4 .1880(2) -.28550(10) .2373(2) .0920(10) 1
K5 .2769(6) .5952(6) .0045(5) .117(2) 0.5
O1 -.0427(3) .5744(3) .1477(3) .0300(10) 1
O2 .1310(4) .3736(3) .0870(3) .0290(10) 1
O3 -.0786(3) .4013(3) .3789(3) .0290(10) 1
O4 -.1096(3) .3080(3) .2151(3) .0300(10) 1
O5 -.2579(4) .3273(4) .4916(3) .0360(10) 1
O6 -.2707(5) .2007(5) .3255(4) .061(2) 1
O7 .1444(3) .2129(3) .3371(3) .0300(10) 1
O8 .3234(4) .1117(3) .4707(3) .0420(10) 1
O9 .3800(4) .3616(4) .4116(4) .048(2) 1
O10 .1918(3) .4437(3) .2894(3) .0270(10) 1
O11 .0052(5) -.0170(4) .1475(5) .062(2) 1
O12 .0400(4) .1781(3) .0183(3) .0360(10) 1
O13 .2911(4) .1328(3) .0896(3) .0360(10) 1
O14 .2776(6) -.0664(4) .2316(5) .076(2) 1
O15 .2591(4) .2204(4) -.1618(3) .0360(10) 1
O16 .3368(3) .3812(3) -.0857(3) .0330(10) 1
O17 .4100(5) .2493(5) -.3167(4) .063(2) 1
O18 .5091(5) .4092(5) -.2245(5) .069(2) 1
O19 .0510(5) .3232(4) -.3880(4) .049(2) 1
O20 .4780(8) .3804(7) .1350(7) .062(2) 0.7
O21 .4521(14) -.1042(13) -.1904(13) .064(3) 0.4
O22 .4857(14) -.0967(13) -.2456(13) .039(3) 0.3
O23 .402(3) -.071(3) -.100(3) .027(6) 0.1
O24 -.0246(16) .0441(15) -.4229(14) .052(3) 0.3
O25 .025(4) .007(3) -.461(3) .031(7) 0.1
O26 .2753(15) -.2916(14) -.0060(13) .048(3) 0.3
O27 .4362(12) .4565(12) .0871(11) .071(3) 0.5
O28 .2553(18) -.1655(18) .0060(16) .065(4) 0.3
C1 -.1777(4) .3390(4) .4036(4) .0260(10) 1
C2 -.1910(5) .2760(5) .3087(4) .030(2) 1
C3 .2500(5) .2099(4) .3957(4) .0250(10) 1
C4 .2811(5) .3481(4) .3661(4) .0260(10) 1
C5 .0780(6) .0645(5) .1034(5) .039(2) 1
C6 .2290(6) .0378(5) .1467(5) .043(2) 1
C7 .4101(5) .3607(5) -.1772(5) .038(2) 1
C8 .3582(6) .2686(5) -.2246(5) .038(2) 1

loop_
_geom_angle_atom_site_label_1
_geom_angle_atom_site_label_2
_geom_angle_atom_site_label_3
_geom_angle_site_symmetry_1
_geom_angle
_geom_angle_publ_flag
O1 Ti1 O2 . 98.90(10) yes
O1 Ti1 O7 . 165.2(2) yes
O1 Ti1 O3 . 87.10(10) yes
O2 Ti1 O10 . 100.0(2) yes
O2 Ti1 O4 . 94.8(2) yes
O4 Ti1 O7 . 85.30(10) yes
O3 Ti1 O7 . 82.70(10) yes
O7 Ti1 O10 . 77.40(10) yes
O2 Ti2 O13 . 88.70(10) yes
O2 Ti2 O12 . 99.6(2) yes
O1 Ti2 O16 2_565 100.00(10) yes
O1 Ti2 O13 2_565 167.8(2) yes
O13 Ti2 O12 . 77.60(10) yes
O13 Ti2 O16 . 89.20(10) yes
O12 Ti2 O16 . 163.20(10) yes
O5 C1 O3 . 126.3(5) yes
O11 C5 O12 . 125.4(6) yes
O5 C1 C2 . 120.7(5) yes
O11 C5 C6 . 121.8(4) yes
O3 C1 C2 . 113.0(4) yes
O12 C5 C6 . 112.8(5) yes
O4 C2 O6 . 125.1(6) yes
O13 C6 O14 . 126.5(6) yes
O6 C2 C1 . 121.4(5) yes
O14 C6 C5 . 119.7(6) yes
O4 C2 C1 . 113.6(5) yes
O13 C6 C5 . 113.8(4) yes
O1 Ti1 O10 . 91.4(2) yes
O1 Ti1 O4 . 102.8(2) yes
O2 Ti1 O7 . 92.70(10) yes
O2 Ti1 O3 . 170.6(2) yes
O3 Ti1 O4 . 76.7(2) yes
O4 Ti1 O10 . 157.70(10) yes
O3 Ti1 O10 . 87.00(10) yes
O2 Ti2 O1 2_565 99.1(2) yes
O2 Ti2 O15 . 165.6(2) yes
O2 Ti2 O16 . 90.3(2) yes
O1 Ti2 O12 2_565 91.9(2) yes
O1 Ti2 O15 2_565 90.60(10) yes
O13 Ti2 O15 . 83.50(10) yes
O12 Ti2 O15 . 90.6(2) yes
O15 Ti2 O16 . 77.5(2) yes
O8 C3 O7 . 127.2(5) yes
O16 C7 O18 . 125.5(7) yes
O8 C3 C4 . 119.4(5) yes
O18 C7 C8 . 121.3(6) yes
O7 C3 C4 . 113.4(3) yes
O16 C7 C8 . 113.2(5) yes
O10 C4 O9 . 125.6(5) yes
O15 C8 O17 . 126.1(7) yes
O9 C4 C3 . 121.5(3) yes
O17 C8 C7 . 120.1(5) yes
O10 C4 C3 . 113.0(4) yes
O15 C8 C7 . 113.8(5) yes

loop_
_geom_bond_atom_site_label_1
_geom_bond_atom_site_label_2
_geom_bond_site_symmetry_2
_geom_bond_distance
_geom_bond_publ_flag
K1 O5 . 2.835(4) no
K1 O22 1_456 3.050(12) no
K1 O8 2_556 2.719(4) no
K1 O14 2_556 2.792(6) no
K2 O5 1_655 2.698(3) no
K2 O9 . 2.660(5) no
K2 O17 1_556 3.097(5) no
K2 O18 1_556 3.018(6) no
K3 O6 2 2.978(6) no
K3 O11 2 2.653(5) no
K3 O17 . 3.093(6) no
K3 O22 . 2.666(12) no
K3 O23 . 2.78(3) no
K4 O11 . 2.947(4) no
K4 O19 2 2.830(5) no
K4 O10 1_545 2.828(4) no
K4 O26 . 2.929(16) no
K5 O4 2_565 2.896(7) no
K5 O16 . 2.863(9) no
K5 O20 . 2.749(8) no
Ti1 O1 . 1.822(3) yes
Ti1 O3 . 2.138(3) yes
Ti1 O7 . 2.092(3) yes
Ti2 O1 2_565 1.810(3) yes
Ti2 O12 . 1.980(4) yes
Ti2 O15 . 2.068(4) yes
C1 C2 . 1.548(8) yes
C5 C6 . 1.537(9) yes
C1 O3 . 1.278(6) yes
C5 O12 . 1.281(5) yes
C1 O5 . 1.229(6) yes
C5 O11 . 1.211(8) yes
C2 O4 . 1.290(6) yes
C6 O13 . 1.283(7) yes
C2 O6 . 1.229(8) yes
C6 O14 . 1.239(6) yes
K1 O6 . 2.824(5) no
K1 O8 1_455 2.866(5) no
K1 O9 1_455 2.874(4) no
K1 O17 1_456 2.659(5) no
K2 O5 2_566 2.698(3) no
K2 O9 . 2.660(5) no
K2 O17 2_665 3.097(5) no
K2 O18 2_665 3.018(6) no
K3 O8 1_554 2.783(4) no
K3 O15 . 2.873(5) no
K3 O19 . 2.830(4) no
K3 O22 . 2.795(12) no
K3 O24 . 2.981(18) no
K3 O25 . 3.12(4) no
K4 O14 . 2.754(6) no
K4 O5 2_556 3.158(5) no
K4 O18 2_655 2.982(5) no
K5 O28 1_565 2.62(2) no
K5 O2 . 2.955(8) no
K5 O10 . 3.280(6) no
K5 O20 . 2.800(10) no
K5 O27 . 2.932(13) no
Ti1 O2 . 1.789(3) yes
Ti1 O4 . 1.994(4) yes
Ti1 O10 . 2.001(4) yes
Ti2 O2 . 1.836(4) yes
Ti2 O13 . 2.092(3) yes
Ti2 O16 . 2.006(4) yes
C3 C4 . 1.543(6) yes
C7 C8 . 1.528(9) yes
C3 O7 . 1.283(6) yes
C7 O16 . 1.300(7) yes
C3 O8 . 1.232(5) yes
C7 O18 . 1.219(8) yes
C4 O10 . 1.305(5) yes
C8 O15 . 1.266(7) yes
C4 O9 . 1.214(7) yes
C8 O17 . 1.223(8) yes
